data_4338650
loop_
_publ_author_name
'Mishra, Anurag'
'Ali, Afsar'
'Upreti, Shailesh'
'Whittingham, M. Stanley'
'Gupta, Rajeev'

_publ_section_title
;
 Cobalt Complex as Building Blocks: Synthesis, Characterization, and
 Catalytic Applications of {Cd2+--Co3+--Cd2+} and {Hg2+--Co3+--Hg2+}
 Heterobimetallic Complexes
;
_journal_coden_ASTM INOCAJ
_journal_issue 12
_journal_name_full 'Inorganic chemistry'
_journal_page_first 5234
_journal_page_last 5243
_journal_paper_doi 10.1021/ic900223f
_journal_volume 48
_journal_year 2009
_chemical_formula_moiety '3(C40 H36 Cd2 Co N15 O15), 8(O)'
_chemical_formula_sum 'C120 H108 Cd6 Co3 N45 O53'
_chemical_formula_weight 3879.77
_space_group_IT_number 148
_symmetry_cell_setting rhombohedral
_symmetry_space_group_name_Hall '-P 3*'
_symmetry_space_group_name_H-M 'R -3 :R'
_atom_sites_solution_hydrogens geom
_atom_sites_solution_primary direct
_atom_sites_solution_secondary difmap
_audit_creation_method SHELXL-97
_cell_angle_alpha 110.933(1)
_cell_angle_beta 110.933(1)
_cell_angle_gamma 110.933(1)
_cell_formula_units_Z 2
_cell_length_a 22.953(2)
_cell_length_b 22.953(2)
_cell_length_c 22.953(2)
_cell_measurement_reflns_used 4377
_cell_measurement_temperature 298(2)
_cell_measurement_theta_max 21.50
_cell_measurement_theta_min 2.48
_cell_volume 8769.0(13)
_computing_cell_refinement 'Bruker SMART'
_computing_data_collection 'Bruker SMART'
_computing_data_reduction 'Bruker SAINT'
_computing_molecular_graphics 'Bruker SHELXTL'
_computing_publication_material 'Bruker SHELXTL'
_computing_structure_refinement 'SHELXL-97 (Sheldrick, 1997)'
_computing_structure_solution 'SHELXS-97 (Sheldrick, 1990)'
_diffrn_ambient_temperature 298(2)
_diffrn_measured_fraction_theta_full 1.000
_diffrn_measured_fraction_theta_max 1.000
_diffrn_measurement_device_type 'CCD area detector'
_diffrn_measurement_method 'phi and omega scans'
_diffrn_radiation_monochromator graphite
_diffrn_radiation_source 'fine-focus sealed tube'
_diffrn_radiation_type MoK\a
_diffrn_radiation_wavelength 0.71073
_diffrn_reflns_av_R_equivalents 0.0467
_diffrn_reflns_av_sigmaI/netI 0.0294
_diffrn_reflns_limit_h_max 27
_diffrn_reflns_limit_h_min -27
_diffrn_reflns_limit_k_max 27
_diffrn_reflns_limit_k_min -27
_diffrn_reflns_limit_l_max 27
_diffrn_reflns_limit_l_min -27
_diffrn_reflns_number 97426
_diffrn_reflns_theta_full 25.50
_diffrn_reflns_theta_max 25.50
_diffrn_reflns_theta_min 1.57
_exptl_absorpt_coefficient_mu 1.070
_exptl_absorpt_correction_T_max 0.821
_exptl_absorpt_correction_T_min 0.751
_exptl_absorpt_correction_type multi-scan
_exptl_absorpt_process_details '(SADABS; Bruker, 2000)'
_exptl_crystal_colour Green
_exptl_crystal_density_diffrn 1.469
_exptl_crystal_density_method 'not measured'
_exptl_crystal_description block
_exptl_crystal_F_000 3744
_exptl_crystal_size_max 0.313
_exptl_crystal_size_mid 0.221
_exptl_crystal_size_min 0.187
_refine_diff_density_max 1.523
_refine_diff_density_min -1.641
_refine_diff_density_rms 0.127
_refine_ls_extinction_method none
_refine_ls_goodness_of_fit_ref 1.159
_refine_ls_hydrogen_treatment constr
_refine_ls_matrix_type full
_refine_ls_number_parameters 682
_refine_ls_number_reflns 10894
_refine_ls_number_restraints 1
_refine_ls_restrained_S_all 1.159
_refine_ls_R_factor_all 0.0781
_refine_ls_R_factor_gt 0.0531
_refine_ls_shift/su_max 0.003
_refine_ls_shift/su_mean 0.001
_refine_ls_structure_factor_coef Fsqd
_refine_ls_weighting_details 'calc w=1/[\s^2^(Fo^2^)+(0.1116P)^2^+2.0491P] where P=(Fo^2^+2Fc^2^)/3'
_refine_ls_weighting_scheme calc
_refine_ls_wR_factor_gt 0.1754
_refine_ls_wR_factor_ref 0.1956
_reflns_number_gt 8060
_reflns_number_total 10894
_reflns_threshold_expression >2sigma(I)
_cod_data_source_file ic900223f_si_002.cif
_cod_data_source_block 2
_cod_depositor_comments
;
The following automatic conversions were performed:

'_symmetry_cell_setting' value 'Rhombohedral' changed to
'rhombohedral' according to
/usr/data/users/saulius/automatic-downloads/retrospective/ACS/lib/dictionaries/cif_core.dic
dictionary named 'cif_core.dic' version 2.4.2 from 2011-04-26.

Automatic conversion script
Id: cif_fix_values 2281 2013-09-26 08:29:07Z andrius 
;
_cod_original_sg_symbol_H-M R-3
_cod_database_code 4338650

loop_
_symmetry_equiv_pos_as_xyz
'x, y, z'
'z, x, y'
'y, z, x'
'-x, -y, -z'
'-z, -x, -y'
'-y, -z, -x'

loop_
_atom_site_label
_atom_site_type_symbol
_atom_site_fract_x
_atom_site_fract_y
_atom_site_fract_z
_atom_site_U_iso_or_equiv
_atom_site_adp_type
_atom_site_occupancy
_atom_site_symmetry_multiplicity
_atom_site_calc_flag
_atom_site_refinement_flags
_atom_site_disorder_assembly
_atom_site_disorder_group
Co Co 0.13960(3) 0.48419(3) 0.68335(4) 0.03531(18) Uani 1 1 d . . .
Cd1 Cd 0.13457(4) 0.27710(3) 0.56936(3) 0.0763(2) Uani 1 1 d . . .
Cd2 Cd 0.12451(2) 0.67475(2) 0.82476(2) 0.05015(15) Uani 1 1 d . . .
O1 O -0.0114(3) 0.2629(2) 0.5438(3) 0.0816(14) Uani 1 1 d . A .
O2 O 0.1593(2) 0.6038(2) 0.8725(2) 0.0481(8) Uani 1 1 d . A .
O3 O 0.3117(2) 0.4677(3) 0.6987(3) 0.0622(11) Uani 1 1 d . A .
O4 O 0.0860(2) 0.5999(2) 0.6042(3) 0.0641(11) Uani 1 1 d . A .
N1 N 0.1034(3) 0.3293(3) 0.5097(3) 0.0584(12) Uani 1 1 d . A .
N2 N 0.0709(2) 0.3858(2) 0.5892(2) 0.0433(10) Uani 1 1 d . A .
N3 N 0.0839(2) 0.4349(2) 0.7118(2) 0.0386(9) Uani 1 1 d . . .
N4 N 0.1910(2) 0.5682(2) 0.7871(2) 0.0376(9) Uani 1 1 d . A .
N5 N 0.2291(2) 0.6925(2) 0.8248(3) 0.0469(10) Uani 1 1 d . A .
N6 N 0.1891(3) 0.3431(2) 0.6952(3) 0.0504(11) Uani 1 1 d . A .
N7 N 0.2126(2) 0.4566(2) 0.7073(2) 0.0393(9) Uani 1 1 d . A .
N8 N 0.1966(2) 0.5325(2) 0.6549(2) 0.0364(8) Uani 1 1 d . . .
N9 N 0.0852(2) 0.5277(2) 0.6524(2) 0.0394(9) Uani 1 1 d . A .
N10 N 0.0223(3) 0.5579(3) 0.7083(3) 0.0508(11) Uani 1 1 d . A .
C1 C 0.1071(5) 0.3138(5) 0.4483(4) 0.081(2) Uani 1 1 d . . .
H1 H 0.1297 0.2886 0.4380 0.097 Uiso 1 1 calc R A .
C2 C 0.0788(5) 0.3341(5) 0.4017(4) 0.087(2) Uani 1 1 d . A .
H2 H 0.0796 0.3202 0.3588 0.105 Uiso 1 1 calc R . .
C3 C 0.0492(4) 0.3749(4) 0.4186(4) 0.075(2) Uani 1 1 d . . .
H3 H 0.0318 0.3909 0.3885 0.090 Uiso 1 1 calc R A .
C4 C 0.0456(3) 0.3919(4) 0.4800(3) 0.0571(14) Uani 1 1 d . A .
H4 H 0.0254 0.4194 0.4919 0.069 Uiso 1 1 calc R . .
C5 C 0.0724(3) 0.3675(3) 0.5247(3) 0.0451(12) Uani 1 1 d . . .
C6 C 0.0287(3) 0.3302(3) 0.5927(3) 0.0492(13) Uani 1 1 d . . .
C7 C 0.0371(3) 0.3612(3) 0.6672(3) 0.0447(12) Uani 1 1 d . A .
C8 C 0.0040(3) 0.3217(3) 0.6918(4) 0.0576(15) Uani 1 1 d . . .
H8 H -0.0268 0.2695 0.6617 0.069 Uiso 1 1 calc R A .
C9 C 0.0175(3) 0.3607(4) 0.7613(4) 0.0618(16) Uani 1 1 d . A .
H9 H -0.0047 0.3349 0.7785 0.074 Uiso 1 1 calc R . .
C10 C 0.0645(3) 0.4393(4) 0.8067(3) 0.0563(14) Uani 1 1 d . . .
H10 H 0.0725 0.4664 0.8532 0.068 Uiso 1 1 calc R A .
C11 C 0.0983(3) 0.4746(3) 0.7797(3) 0.0413(11) Uani 1 1 d . A .
C12 C 0.1530(3) 0.5560(3) 0.8185(3) 0.0397(11) Uani 1 1 d . . .
C13 C 0.2464(3) 0.6414(3) 0.8153(3) 0.0404(11) Uani 1 1 d . . .
C14 C 0.3171(3) 0.6585(3) 0.8308(3) 0.0494(12) Uani 1 1 d . A .
H14 H 0.3282 0.6225 0.8253 0.059 Uiso 1 1 calc R . .
C15 C 0.3702(3) 0.7289(3) 0.8543(4) 0.0608(15) Uani 1 1 d . . .
H15 H 0.4172 0.7409 0.8639 0.073 Uiso 1 1 calc R A .
C16 C 0.3521(4) 0.7814(4) 0.8634(4) 0.0699(18) Uani 1 1 d . A .
H16 H 0.3872 0.8297 0.8798 0.084 Uiso 1 1 calc R . .
C17 C 0.2819(4) 0.7614(3) 0.8478(4) 0.0594(15) Uani 1 1 d . . .
H17 H 0.2700 0.7969 0.8534 0.071 Uiso 1 1 calc R A .
C18 C 0.1915(4) 0.3035(3) 0.7266(4) 0.0627(16) Uani 1 1 d . . .
H18 H 0.1742 0.2535 0.6962 0.075 Uiso 1 1 calc R A .
C19 C 0.2176(4) 0.3328(4) 0.7998(4) 0.0614(16) Uani 1 1 d . A .
H19 H 0.2195 0.3040 0.8196 0.074 Uiso 1 1 calc R . .
C20 C 0.2411(3) 0.4053(3) 0.8443(3) 0.0583(15) Uani 1 1 d . . .
H20 H 0.2580 0.4263 0.8946 0.070 Uiso 1 1 calc R A .
C21 C 0.2396(3) 0.4471(3) 0.8143(3) 0.0490(12) Uani 1 1 d . A .
H21 H 0.2553 0.4967 0.8439 0.059 Uiso 1 1 calc R . .
C22 C 0.2144(3) 0.4145(3) 0.7390(3) 0.0409(11) Uani 1 1 d . . .
C23 C 0.2625(3) 0.4793(3) 0.6899(3) 0.0404(11) Uani 1 1 d . . .
C24 C 0.2533(3) 0.5256(3) 0.6597(3) 0.0427(11) Uani 1 1 d . A .
C25 C 0.2972(3) 0.5620(3) 0.6398(3) 0.0540(14) Uani 1 1 d . . .
H25 H 0.3368 0.5578 0.6425 0.065 Uiso 1 1 calc R A .
C26 C 0.2806(3) 0.6045(4) 0.6159(4) 0.0602(15) Uani 1 1 d . A .
H26 H 0.3096 0.6297 0.6027 0.072 Uiso 1 1 calc R . .
C27 C 0.2219(3) 0.6100(3) 0.6113(3) 0.0522(13) Uani 1 1 d . . .
H27 H 0.2109 0.6387 0.5951 0.063 Uiso 1 1 calc R A .
C28 C 0.1793(3) 0.5724(3) 0.6309(3) 0.0413(11) Uani 1 1 d . A .
C29 C 0.1114(3) 0.5686(3) 0.6276(3) 0.0440(11) Uani 1 1 d . . .
C30 C 0.0174(3) 0.5131(3) 0.6476(3) 0.0421(11) Uani 1 1 d . . .
C31 C -0.0502(3) 0.4528(3) 0.5823(3) 0.0563(14) Uani 1 1 d . A .
H31 H -0.0519 0.4228 0.5409 0.068 Uiso 1 1 calc R . .
C32 C -0.1160(3) 0.4373(4) 0.5790(4) 0.0619(16) Uani 1 1 d . . .
H32 H -0.1624 0.3972 0.5352 0.074 Uiso 1 1 calc R A .
C33 C -0.1115(3) 0.4814(4) 0.6405(4) 0.0622(16) Uani 1 1 d . A .
H33 H -0.1548 0.4716 0.6400 0.075 Uiso 1 1 calc R . .
C34 C -0.0428(3) 0.5404(4) 0.7033(4) 0.0640(16) Uani 1 1 d . . .
H34 H -0.0406 0.5704 0.7451 0.077 Uiso 1 1 calc R A .
O1S O 0.2091(5) 0.2288(5) 0.5778(5) 0.139(3) Uani 1 1 d . A .
O2S O 0.2269(9) 0.2923(10) 0.5352(10) 0.130(7) Uani 0.82(3) 1 d P A 1
O2T O 0.168(5) 0.221(5) 0.481(3) 0.087(3) Uani 0.18(3) 1 d P A 2
O3S O 0.2733(5) 0.2250(5) 0.5314(4) 0.137(3) Uani 1 1 d . A .
O4S O 0.0583(4) 0.1711(4) 0.5668(4) 0.115(2) Uani 1 1 d . A .
O5S O 0.0323(5) 0.1566(5) 0.4613(4) 0.121(2) Uani 1 1 d . A .
O6S O -0.018(3) 0.063(2) 0.482(5) 0.057(6) Uani 0.2(8) 1 d PD A 1
O6T O -0.047(2) 0.0665(18) 0.465(6) 0.30(3) Uani 0.8(8) 1 d PD A 2
O7S O 0.0553(3) 0.6488(3) 0.8735(3) 0.0763(14) Uani 1 1 d . . .
O8S O 0.2127(3) 0.7812(3) 0.9471(3) 0.0780(13) Uani 1 1 d . . .
O9S O 0.1449(4) 0.7683(5) 0.7895(4) 0.119(2) Uani 1 1 d . . .
O10S O 0.0496(4) 0.7201(4) 0.7889(4) 0.117(2) Uani 1 1 d . . .
O11S O 0.0712(6) 0.8045(6) 0.7669(6) 0.186(4) Uani 1 1 d . . .
N1S N 0.2338(5) 0.2443(5) 0.5443(5) 0.101(2) Uani 1 1 d . . .
N2S N 0.0148(5) 0.1294(6) 0.4972(6) 0.112(3) Uani 1 1 d D . .
N3S N 0.0443(4) 0.6354(4) 0.9616(4) 0.0621(19) Uani 1 1 d . . .
N4S N 0.2626(4) 0.8923(4) 1.0504(4) 0.0883(19) Uani 1 1 d . . .
N5S N 0.0905(5) 0.7667(4) 0.7825(4) 0.094(2) Uani 1 1 d . . .
C1S C -0.0306(8) 0.5775(12) 0.9121(8) 0.087(16) Uani 1 1 d . . .
H1S1 H -0.0594 0.5962 0.8945 0.445 Uiso 1 1 calc R . .
H1S2 H -0.0473 0.5570 0.9371 0.445 Uiso 1 1 calc R . .
H1S3 H -0.0370 0.5391 0.8703 0.445 Uiso 1 1 calc R . .
C2S C 0.0778(8) 0.6557(8) 1.0392(6) 0.072(5) Uani 1 1 d . . .
H2S1 H 0.1315 0.6872 1.0663 0.228 Uiso 1 1 calc R . .
H2S2 H 0.0636 0.6109 1.0392 0.228 Uiso 1 1 calc R . .
H2S3 H 0.0602 0.6821 1.0628 0.228 Uiso 1 1 calc R . .
C3S C 0.0793(5) 0.6610(5) 0.9356(5) 0.065(3) Uani 1 1 d . . .
H3S H 0.1311 0.6941 0.9693 0.113 Uiso 1 1 calc R . .
C4S C 0.3047(6) 0.8787(6) 1.1018(5) 0.071(3) Uani 1 1 d . . .
H4S1 H 0.2927 0.8288 1.0745 0.166 Uiso 1 1 calc R . .
H4S2 H 0.2919 0.8841 1.1381 0.166 Uiso 1 1 calc R . .
H4S3 H 0.3574 0.9143 1.1270 0.166 Uiso 1 1 calc R . .
C5S C 0.2700(8) 0.9625(6) 1.0814(6) 0.068(4) Uani 1 1 d . . .
H5S1 H 0.3216 1.0025 1.1084 0.212 Uiso 1 1 calc R . .
H5S2 H 0.2537 0.9676 1.1150 0.212 Uiso 1 1 calc R . .
H5S3 H 0.2398 0.9648 1.0417 0.212 Uiso 1 1 calc R . .
C6S C 0.2208(5) 0.8418(5) 0.9782(5) 0.058(2) Uani 1 1 d . . .
H6S H 0.1948 0.8532 0.9474 0.104 Uiso 1 1 calc R . .
O1W O 0.7160(6) 0.4871(6) 0.5611(5) 0.048(6) Uani 0.20 1 d P A 1
O2W O 0.9316(17) 0.1801(18) 0.996(3) 0.048(3) Uani 0.30 1 d P A 2
O3W O 0.7514(18) 0.7514(18) 0.7514(18) 0.088(13) Uani 0.50 1 d P A 3
O4W O 0.1162(4) 0.3092(5) 0.1962(4) 0.084(3) Uani 0.50 1 d PH A 1
O5W O 1.0011(9) 0.1371(9) 0.0962(5) 0.070(16) Uani 0.20 1 d PH A 2
O6W O 0.1941(3) 0.3301(2) 0.1631(2) 0.090(16) Uani 0.30 1 d PH A 3
O7W O 0.6861(3) 0.5420(5) 0.5191(4) 0.065(3) Uani 0.20 1 d PK A 1
O8W O 0.5138(5) 0.4773(5) 0.6298(5) 0.0643(15) Uani 0.30 1 d PK A 2
O9W O 0.3539(2) 0.4036(7) 0.3964(3) 0.058(2) Uani 0.50 1 d PK A 3

loop_
_atom_site_aniso_label
_atom_site_aniso_U_11
_atom_site_aniso_U_22
_atom_site_aniso_U_33
_atom_site_aniso_U_23
_atom_site_aniso_U_13
_atom_site_aniso_U_12
Co 0.0350(3) 0.0371(3) 0.0411(4) 0.0274(3) 0.0196(3) 0.0220(3)
Cd1 0.1246(5) 0.0848(4) 0.0631(3) 0.0510(3) 0.0527(3) 0.0844(4)
Cd2 0.0518(3) 0.0605(3) 0.0541(3) 0.0365(2) 0.0329(2) 0.0366(2)
O1 0.090(3) 0.037(2) 0.067(3) 0.018(2) 0.035(3) 0.011(2)
O2 0.046(2) 0.056(2) 0.0414(19) 0.0285(18) 0.0245(17) 0.0270(18)
O3 0.071(3) 0.089(3) 0.088(3) 0.068(3) 0.056(2) 0.066(3)
O4 0.065(3) 0.079(3) 0.095(3) 0.071(3) 0.047(2) 0.054(2)
N1 0.073(3) 0.068(3) 0.053(3) 0.038(3) 0.033(3) 0.052(3)
N2 0.044(2) 0.037(2) 0.040(2) 0.0216(19) 0.0165(19) 0.0216(19)
N3 0.032(2) 0.041(2) 0.048(2) 0.032(2) 0.0194(18) 0.0209(18)
N4 0.036(2) 0.037(2) 0.040(2) 0.0233(18) 0.0188(18) 0.0205(18)
N5 0.049(2) 0.045(2) 0.057(3) 0.033(2) 0.032(2) 0.027(2)
N6 0.063(3) 0.047(3) 0.055(3) 0.036(2) 0.031(2) 0.037(2)
N7 0.043(2) 0.041(2) 0.047(2) 0.030(2) 0.0235(19) 0.0296(19)
N8 0.040(2) 0.037(2) 0.040(2) 0.0268(18) 0.0225(18) 0.0229(18)
N9 0.037(2) 0.043(2) 0.049(2) 0.032(2) 0.0221(19) 0.0262(19)
N10 0.045(2) 0.065(3) 0.051(3) 0.036(2) 0.027(2) 0.034(2)
C1 0.110(6) 0.109(6) 0.076(5) 0.059(5) 0.060(5) 0.088(5)
C2 0.135(7) 0.126(7) 0.072(4) 0.071(5) 0.072(5) 0.101(6)
C3 0.102(5) 0.103(5) 0.065(4) 0.062(4) 0.048(4) 0.079(5)
C4 0.062(4) 0.069(4) 0.053(3) 0.038(3) 0.027(3) 0.048(3)
C5 0.045(3) 0.040(3) 0.044(3) 0.024(2) 0.018(2) 0.024(2)
C6 0.042(3) 0.046(3) 0.049(3) 0.029(3) 0.017(2) 0.022(3)
C7 0.036(3) 0.044(3) 0.055(3) 0.033(3) 0.020(2) 0.022(2)
C8 0.041(3) 0.047(3) 0.073(4) 0.038(3) 0.024(3) 0.016(3)
C9 0.055(3) 0.065(4) 0.077(4) 0.053(4) 0.040(3) 0.027(3)
C10 0.046(3) 0.073(4) 0.063(4) 0.047(3) 0.034(3) 0.031(3)
C11 0.033(2) 0.052(3) 0.051(3) 0.036(3) 0.023(2) 0.026(2)
C12 0.034(2) 0.046(3) 0.039(3) 0.029(2) 0.016(2) 0.022(2)
C13 0.040(3) 0.039(3) 0.042(3) 0.025(2) 0.022(2) 0.020(2)
C14 0.043(3) 0.047(3) 0.054(3) 0.026(3) 0.027(3) 0.024(3)
C15 0.044(3) 0.055(3) 0.078(4) 0.035(3) 0.036(3) 0.023(3)
C16 0.062(4) 0.048(3) 0.091(5) 0.038(3) 0.047(4) 0.019(3)
C17 0.069(4) 0.047(3) 0.074(4) 0.037(3) 0.045(3) 0.035(3)
C18 0.085(4) 0.053(3) 0.065(4) 0.042(3) 0.038(3) 0.046(3)
C19 0.072(4) 0.070(4) 0.078(4) 0.059(4) 0.044(4) 0.048(3)
C20 0.067(4) 0.064(4) 0.050(3) 0.041(3) 0.028(3) 0.038(3)
C21 0.050(3) 0.048(3) 0.047(3) 0.030(3) 0.019(2) 0.030(3)
C22 0.037(2) 0.049(3) 0.051(3) 0.036(3) 0.023(2) 0.029(2)
C23 0.048(3) 0.043(3) 0.042(3) 0.028(2) 0.026(2) 0.031(2)
C24 0.045(3) 0.047(3) 0.047(3) 0.031(2) 0.027(2) 0.028(2)
C25 0.054(3) 0.069(4) 0.071(4) 0.050(3) 0.042(3) 0.042(3)
C26 0.063(4) 0.073(4) 0.078(4) 0.057(4) 0.048(3) 0.040(3)
C27 0.058(3) 0.057(3) 0.066(4) 0.049(3) 0.037(3) 0.036(3)
C28 0.045(3) 0.041(3) 0.046(3) 0.031(2) 0.022(2) 0.027(2)
C29 0.045(3) 0.048(3) 0.049(3) 0.033(3) 0.024(2) 0.031(2)
C30 0.042(3) 0.050(3) 0.048(3) 0.035(3) 0.024(2) 0.031(2)
C31 0.046(3) 0.058(3) 0.055(3) 0.028(3) 0.024(3) 0.028(3)
C32 0.037(3) 0.065(4) 0.062(4) 0.034(3) 0.018(3) 0.021(3)
C33 0.043(3) 0.082(4) 0.062(4) 0.042(4) 0.028(3) 0.034(3)
C34 0.054(4) 0.088(5) 0.064(4) 0.044(4) 0.038(3) 0.043(3)
O1S 0.200(8) 0.204(8) 0.181(8) 0.149(7) 0.147(7) 0.170(8)
O2S 0.170(12) 0.181(15) 0.176(14) 0.140(13) 0.123(12) 0.146(13)
O2T 0.098(6) 0.071(7) 0.043(4) 0.035(5) 0.026(4) 0.015(6)
O3S 0.173(7) 0.209(8) 0.148(6) 0.119(6) 0.116(6) 0.160(7)
O4S 0.106(5) 0.113(5) 0.096(5) 0.053(4) 0.044(4) 0.052(4)
O5S 0.149(7) 0.118(6) 0.090(5) 0.048(4) 0.055(5) 0.091(5)
O6S 0.061(11) 0.051(7) 0.041(7) 0.031(5) 0.025(10) 0.013(5)
O6T 0.08(5) 0.18(5) 0.39(5) 0.07(4) 0.05(6) 0.04(3)
O7S 0.066(3) 0.125(4) 0.060(3) 0.059(3) 0.042(2) 0.058(3)
O8S 0.081(3) 0.073(3) 0.070(3) 0.031(3) 0.042(3) 0.043(3)
O9S 0.129(5) 0.180(7) 0.152(6) 0.131(6) 0.098(5) 0.115(6)
O10S 0.125(5) 0.146(6) 0.164(6) 0.118(6) 0.098(5) 0.098(5)
O11S 0.246(11) 0.202(9) 0.261(11) 0.192(9) 0.150(10) 0.179(9)
N1S 0.136(7) 0.126(6) 0.097(5) 0.074(5) 0.067(5) 0.105(6)
N2S 0.080(6) 0.100(6) 0.121(8) 0.036(6) 0.040(6) 0.061(5)
N3S 0.061(5) 0.051(5) 0.043(4) 0.032(4) 0.021(4) 0.011(4)
N4S 0.127(6) 0.072(4) 0.081(4) 0.040(4) 0.070(4) 0.057(4)
N5S 0.130(6) 0.107(5) 0.093(5) 0.076(4) 0.063(5) 0.086(5)
C1S 0.131(12) 0.38(3) 0.107(10) 0.089(14) 0.055(9) -0.030(15)
C2S 0.177(12) 0.233(15) 0.102(8) 0.115(10) 0.096(9) 0.121(12)
C1S 0.091(12) 0.078(3) 0.067(10) 0.049(14) 0.035(9) 0.020(15)
C2S 0.087(12) 0.053(15) 0.062(8) 0.045(10) 0.036(9) 0.021(12)
C3S 0.068(5) 0.059(7) 0.042(5) 0.034(6) 0.023(4) 0.015(5)
C4S 0.087(8) 0.064(7) 0.059(6) 0.049(6) 0.039(6) 0.024(7)
C5S 0.066(14) 0.057(8) 0.048(8) 0.031(7) 0.026(9) 0.011(9)
C6S 0.062(6) 0.050(6) 0.042(6) 0.030(5) 0.029(5) 0.012(5)
O1W 0.055(4) 0.048(3) 0.035(5) 0.031(3) 0.027(4) 0.019(3)
O2W 0.052(3) 0.045(3) 0.049(3) 0.034(3) 0.029(2) 0.019(3)
O3W 0.083(3) 0.071(3) 0.069(3) 0.033(3) 0.032(3) 0.023(3)
O4W 0.093(6) 0.069(7) 0.042(4) 0.032(5) 0.023(4) 0.018(6)
O5W 0.056(4) 0.086(5) 0.062(4) 0.046(4) 0.039(3) 0.023(3)
O6W 0.094(12) 0.076(3) 0.069(10) 0.047(14) 0.038(9) 0.022(15)
O7W 0.067(14) 0.057(8) 0.046(8) 0.033(7) 0.028(9) 0.012(9)
O8W 0.068(4) 0.063(4) 0.051(3) 0.043(3) 0.027(3) 0.028(3)
O9W 0.061(6) 0.052(6) 0.041(6) 0.033(5) 0.023(5) 0.013(5)

loop_
_atom_type_symbol
_atom_type_description
_atom_type_scat_dispersion_real
_atom_type_scat_dispersion_imag
_atom_type_scat_source
C C 0.0033 0.0016 'International Tables Vol C Tables 4.2.6.8 and 6.1.1.4'
H H 0.0000 0.0000 'International Tables Vol C Tables 4.2.6.8 and 6.1.1.4'
N N 0.0061 0.0033 'International Tables Vol C Tables 4.2.6.8 and 6.1.1.4'
O O 0.0106 0.0060 'International Tables Vol C Tables 4.2.6.8 and 6.1.1.4'
Co Co 0.3494 0.9721 'International Tables Vol C Tables 4.2.6.8 and 6.1.1.4'
Cd Cd -0.8075 1.2024 'International Tables Vol C Tables 4.2.6.8 and 6.1.1.4'

loop_
_geom_angle_atom_site_label_1
_geom_angle_atom_site_label_2
_geom_angle_atom_site_label_3
_geom_angle
N3 Co N8 178.66(17)
N3 Co N2 81.65(18)
N8 Co N2 97.98(18)
N3 Co N9 99.52(17)
N8 Co N9 81.79(16)
N2 Co N9 95.43(17)
N3 Co N7 97.08(17)
N8 Co N7 81.62(16)
N2 Co N7 87.73(17)
N9 Co N7 163.39(17)
N3 Co N4 81.35(17)
N8 Co N4 99.03(17)
N2 Co N4 162.99(18)
N9 Co N4 86.99(17)
N7 Co N4 94.75(17)
N1 Cd1 N6 117.66(16)
N1 Cd1 O1S 133.6(2)
N6 Cd1 O1S 92.4(2)
N1 Cd1 O5S 90.2(2)
N6 Cd1 O5S 139.0(3)
O1S Cd1 O5S 87.7(3)
N1 Cd1 O4S 131.0(2)
N6 Cd1 O4S 86.1(2)
O1S Cd1 O4S 82.0(3)
O5S Cd1 O4S 53.3(3)
N1 Cd1 O2S 84.8(2)
N6 Cd1 O2S 112.7(4)
O1S Cd1 O2S 49.9(3)
O5S Cd1 O2S 98.4(5)
O4S Cd1 O2S 127.1(4)
N1 Cd1 O2T 89.1(13)
N6 Cd1 O2T 136.4(14)
O1S Cd1 O2T 47.9(11)
O5S Cd1 O2T 67(2)
O4S Cd1 O2T 102(2)
O2S Cd1 O2T 31.4(18)
O7S Cd2 N5 148.26(16)
O7S Cd2 O8S 82.52(19)
N5 Cd2 O8S 83.03(17)
O7S Cd2 O10S 78.9(2)
N5 Cd2 O10S 130.6(2)
O8S Cd2 O10S 95.3(2)
O7S Cd2 N10 87.51(17)
N5 Cd2 N10 104.81(16)
O8S Cd2 N10 169.86(17)
O10S Cd2 N10 84.6(2)
O7S Cd2 O2 75.95(15)
N5 Cd2 O2 75.25(13)
O8S Cd2 O2 87.21(16)
O10S Cd2 O2 154.15(19)
N10 Cd2 O2 88.60(14)
O7S Cd2 O9S 125.1(2)
N5 Cd2 O9S 80.97(19)
O8S Cd2 O9S 83.9(2)
O10S Cd2 O9S 49.9(2)
N10 Cd2 O9S 103.5(2)
O2 Cd2 O9S 155.44(19)
C12 O2 Cd2 102.5(3)
C5 N1 C1 117.9(5)
C5 N1 Cd1 123.5(4)
C1 N1 Cd1 118.1(4)
C6 N2 C5 119.2(4)
C6 N2 Co 115.0(4)
C5 N2 Co 124.8(3)
C7 N3 C11 122.7(4)
C7 N3 Co 118.7(4)
C11 N3 Co 118.2(3)
C12 N4 C13 120.8(4)
C12 N4 Co 113.5(3)
C13 N4 Co 122.1(3)
C13 N5 C17 117.8(5)
C13 N5 Cd2 122.4(3)
C17 N5 Cd2 118.8(4)
C22 N6 C18 118.0(5)
C22 N6 Cd1 126.3(3)
C18 N6 Cd1 115.6(4)
C23 N7 C22 119.2(4)
C23 N7 Co 115.7(3)
C22 N7 Co 125.0(3)
C28 N8 C24 123.0(4)
C28 N8 Co 118.5(3)
C24 N8 Co 118.5(3)
C29 N9 C30 118.9(4)
C29 N9 Co 115.7(3)
C30 N9 Co 125.1(3)
C30 N10 C34 116.8(5)
C30 N10 Cd2 132.9(4)
C34 N10 Cd2 109.9(4)
C2 C1 N1 122.3(6)
C2 C1 H1 118.9
N1 C1 H1 118.9
C1 C2 C3 119.4(6)
C1 C2 H2 120.3
C3 C2 H2 120.3
C4 C3 C2 119.6(6)
C4 C3 H3 120.2
C2 C3 H3 120.2
C3 C4 C5 119.3(5)
C3 C4 H4 120.3
C5 C4 H4 120.4
N1 C5 C4 121.4(5)
N1 C5 N2 118.1(4)
C4 C5 N2 120.4(5)
O1 C6 N2 126.7(6)
O1 C6 C7 122.4(5)
N2 C6 C7 110.9(4)
N3 C7 C8 120.1(5)
N3 C7 C6 112.2(4)
C8 C7 C6 127.6(5)
C9 C8 C7 118.6(5)
C9 C8 H8 120.7
C7 C8 H8 120.7
C8 C9 C10 120.7(5)
C8 C9 H9 119.7
C10 C9 H9 119.7
C11 C10 C9 117.3(6)
C11 C10 H10 121.3
C9 C10 H10 121.3
N3 C11 C10 120.4(5)
N3 C11 C12 112.2(4)
C10 C11 C12 127.4(5)
O2 C12 N4 127.3(5)
O2 C12 C11 121.7(5)
N4 C12 C11 110.9(4)
N5 C13 C14 121.9(5)
N5 C13 N4 118.7(4)
C14 C13 N4 119.4(4)
C15 C14 C13 119.6(5)
C15 C14 H14 120.2
C13 C14 H14 120.2
C14 C15 C16 118.6(5)
C14 C15 H15 120.7
C16 C15 H15 120.7
C17 C16 C15 119.1(5)
C17 C16 H16 120.4
C15 C16 H16 120.5
N5 C17 C16 123.1(6)
N5 C17 H17 118.4
C16 C17 H17 118.5
C19 C18 N6 123.3(6)
C19 C18 H18 118.4
N6 C18 H18 118.3
C18 C19 C20 118.7(5)
C18 C19 H19 120.6
C20 C19 H19 120.6
C19 C20 C21 119.5(6)
C19 C20 H20 120.2
C21 C20 H20 120.3
C20 C21 C22 119.1(5)
C20 C21 H21 120.4
C22 C21 H21 120.4
N6 C22 C21 121.3(4)
N6 C22 N7 118.8(4)
C21 C22 N7 119.8(5)
O3 C23 N7 127.0(4)
O3 C23 C24 121.8(5)
N7 C23 C24 111.2(4)
N8 C24 C25 119.5(4)
N8 C24 C23 112.8(4)
C25 C24 C23 127.6(5)
C26 C25 C24 118.1(5)
C26 C25 H25 120.9
C24 C25 H25 120.9
C27 C26 C25 120.8(5)
C27 C26 H26 119.6
C25 C26 H26 119.6
C26 C27 C28 119.2(5)
C26 C27 H27 120.4
C28 C27 H27 120.4
N8 C28 C27 119.3(5)
N8 C28 C29 112.8(4)
C27 C28 C29 127.9(4)
O4 C29 N9 127.3(5)
O4 C29 C28 121.5(5)
N9 C29 C28 111.2(4)
N10 C30 C31 122.4(5)
N10 C30 N9 118.2(4)
C31 C30 N9 119.4(5)
C30 C31 C32 119.1(6)
C30 C31 H31 120.5
C32 C31 H31 120.5
C33 C32 C31 118.9(6)
C33 C32 H32 120.6
C31 C32 H32 120.5
C32 C33 C34 119.0(6)
C32 C33 H33 120.5
C34 C33 H33 120.5
N10 C34 C33 123.8(6)
N10 C34 H34 118.1
C33 C34 H34 118.1
N1S O1S Cd1 101.1(6)
N1S O2S Cd1 92.8(7)
N1S O2T Cd1 87(2)
N2S O4S Cd1 95.2(7)
N2S O5S Cd1 95.7(6)
C3S O7S Cd2 125.8(5)
C6S O8S Cd2 131.5(6)
N5S O9S Cd2 94.0(5)
N5S O10S Cd2 99.4(5)
O1S N1S O3S 122.8(8)
O1S N1S O2S 113.7(9)
O3S N1S O2S 122.4(10)
O1S N1S O2T 100(3)
O3S N1S O2T 115.3(19)
O2S N1S O2T 61(3)
O6T N2S O4S 121(6)
O4S N2S O6S 105(4)
O6T N2S O5S 123(6)
O4S N2S O5S 115.5(10)
O6S N2S O5S 134(4)
C3S N3S C1S 118.3(9)
C3S N3S C2S 125.8(9)
C1S N3S C2S 115.5(9)
C6S N4S C5S 122.3(8)
C6S N4S C4S 120.2(7)
C5S N4S C4S 117.5(8)
O9S N5S O11S 124.8(10)
O9S N5S O10S 116.4(7)
O11S N5S O10S 118.8(10)
N3S C1S H1S1 109.5
N3S C1S H1S2 109.5
H1S1 C1S H1S2 109.5
N3S C1S H1S3 109.4
H1S1 C1S H1S3 109.5
H1S2 C1S H1S3 109.5
N3S C2S H2S1 109.5
N3S C2S H2S2 109.5
H2S1 C2S H2S2 109.5
N3S C2S H2S3 109.4
H2S1 C2S H2S3 109.5
H2S2 C2S H2S3 109.5
O7S C3S N3S 129.4(8)
O7S C3S H3S 115.3
N3S C3S H3S 115.3
N4S C4S H4S1 109.4
N4S C4S H4S2 109.4
H4S1 C4S H4S2 109.5
N4S C4S H4S3 109.6
H4S1 C4S H4S3 109.5
H4S2 C4S H4S3 109.5
N4S C5S H5S1 109.3
N4S C5S H5S2 109.5
H5S1 C5S H5S2 109.5
N4S C5S H5S3 109.6
H5S1 C5S H5S3 109.5
H5S2 C5S H5S3 109.5
O8S C6S N4S 126.3(8)
O8S C6S H6S 116.8
N4S C6S H6S 116.8

loop_
_geom_bond_atom_site_label_1
_geom_bond_atom_site_label_2
_geom_bond_distance
Co N3 1.853(4)
Co N8 1.860(4)
Co N2 1.947(4)
Co N9 1.956(4)
Co N7 1.963(4)
Co N4 1.967(4)
Cd1 N1 2.216(5)
Cd1 N6 2.267(5)
Cd1 O1S 2.338(7)
Cd1 O5S 2.368(8)
Cd1 O4S 2.402(7)
Cd1 O2S 2.468(9)
Cd1 O2T 2.52(4)
Cd2 O7S 2.279(4)
Cd2 N5 2.288(4)
Cd2 O8S 2.335(5)
Cd2 O10S 2.366(6)
Cd2 N10 2.396(5)
Cd2 O2 2.463(4)
Cd2 O9S 2.507(7)
O1 C6 1.225(7)
O2 C12 1.245(6)
O3 C23 1.214(6)
O4 C29 1.224(6)
N1 C5 1.340(7)
N1 C1 1.366(9)
N2 C6 1.350(7)
N2 C5 1.404(7)
N3 C7 1.321(6)
N3 C11 1.329(7)
N4 C12 1.333(6)
N4 C13 1.403(6)
N5 C13 1.338(6)
N5 C17 1.350(7)
N6 C22 1.328(7)
N6 C18 1.350(7)
N7 C23 1.340(6)
N7 C22 1.405(6)
N8 C28 1.329(6)
N8 C24 1.337(6)
N9 C29 1.339(6)
N9 C30 1.422(6)
N10 C30 1.339(7)
N10 C34 1.350(7)
C1 C2 1.362(9)
C1 H1 0.9300
C2 C3 1.367(10)
C2 H2 0.9300
C3 C4 1.362(9)
C3 H3 0.9300
C4 C5 1.397(7)
C4 H4 0.9300
C6 C7 1.503(8)
C7 C8 1.377(8)
C8 C9 1.368(9)
C8 H8 0.9300
C9 C10 1.401(9)
C9 H9 0.9300
C10 C11 1.378(7)
C10 H10 0.9300
C11 C12 1.482(7)
C13 C14 1.394(7)
C14 C15 1.373(8)
C14 H14 0.9300
C15 C16 1.380(9)
C15 H15 0.9300
C16 C17 1.372(9)
C16 H16 0.9300
C17 H17 0.9300
C18 C19 1.349(9)
C18 H18 0.9300
C19 C20 1.363(9)
C19 H19 0.9300
C20 C21 1.368(7)
C20 H20 0.9300
C21 C22 1.390(7)
C21 H21 0.9300
C23 C24 1.497(6)
C24 C25 1.387(7)
C25 C26 1.377(8)
C25 H25 0.9300
C26 C27 1.368(8)
C26 H26 0.9300
C27 C28 1.376(7)
C27 H27 0.9300
C28 C29 1.500(7)
C30 C31 1.376(8)
C31 C32 1.388(8)
C31 H31 0.9300
C32 C33 1.354(9)
C32 H32 0.9300
C33 C34 1.361(9)
C33 H33 0.9300
C34 H34 0.9300
O1S N1S 1.183(10)
O2S N1S 1.243(12)
O2T N1S 1.39(6)
O3S N1S 1.223(9)
O4S N2S 1.246(11)
O5S N2S 1.285(12)
O6S N2S 1.28(5)
O6T N2S 1.29(3)
O7S C3S 1.207(9)
O8S C6S 1.221(9)
O9S N5S 1.184(9)
O10S N5S 1.241(9)
O11S N5S 1.210(9)
N3S C3S 1.266(10)
N3S C1S 1.380(15)
N3S C2S 1.468(11)
N4S C6S 1.307(10)
N4S C5S 1.426(11)
N4S C4S 1.444(11)
C1S H1S1 0.9600
C1S H1S2 0.9600
C1S H1S3 0.9600
C2S H2S1 0.9600
C2S H2S2 0.9600
C2S H2S3 0.9600
C3S H3S 0.9300
C4S H4S1 0.9600
C4S H4S2 0.9600
C4S H4S3 0.9600
C5S H5S1 0.9600
C5S H5S2 0.9600
C5S H5S3 0.9600
C6S H6S 0.9300

loop_
_geom_torsion_atom_site_label_1
_geom_torsion_atom_site_label_2
_geom_torsion_atom_site_label_3
_geom_torsion_atom_site_label_4
_geom_torsion
O7S Cd2 O2 C12 131.4(3)
N5 Cd2 O2 C12 -62.1(3)
O8S Cd2 O2 C12 -145.7(3)
O10S Cd2 O2 C12 118.0(5)
N10 Cd2 O2 C12 43.6(3)
O9S Cd2 O2 C12 -77.0(6)
N6 Cd1 N1 C5 -41.1(5)
O1S Cd1 N1 C5 -165.4(5)
O5S Cd1 N1 C5 107.6(5)
O4S Cd1 N1 C5 69.7(6)
O2S Cd1 N1 C5 -154.0(6)
O2T Cd1 N1 C5 175(2)
N6 Cd1 N1 C1 147.4(5)
O1S Cd1 N1 C1 23.1(7)
O5S Cd1 N1 C1 -63.9(6)
O4S Cd1 N1 C1 -101.8(6)
O2S Cd1 N1 C1 34.5(7)
O2T Cd1 N1 C1 3(2)
N3 Co N2 C6 -10.8(4)
N8 Co N2 C6 167.9(4)
N9 Co N2 C6 -109.7(4)
N7 Co N2 C6 86.7(4)
N4 Co N2 C6 -12.2(8)
N3 Co N2 C5 -179.0(4)
N8 Co N2 C5 -0.3(4)
N9 Co N2 C5 82.1(4)
N7 Co N2 C5 -81.5(4)
N4 Co N2 C5 179.6(5)
N2 Co N3 C7 10.9(3)
N9 Co N3 C7 105.1(4)
N7 Co N3 C7 -75.7(4)
N4 Co N3 C7 -169.5(4)
N2 Co N3 C11 -175.6(4)
N9 Co N3 C11 -81.5(4)
N7 Co N3 C11 97.7(4)
N4 Co N3 C11 4.0(3)
N3 Co N4 C12 -14.9(3)
N8 Co N4 C12 166.4(3)
N2 Co N4 C12 -13.5(7)
N9 Co N4 C12 85.2(3)
N7 Co N4 C12 -111.3(3)
N3 Co N4 C13 -173.7(4)
N8 Co N4 C13 7.6(4)
N2 Co N4 C13 -172.3(5)
N9 Co N4 C13 -73.6(4)
N7 Co N4 C13 89.8(4)
O7S Cd2 N5 C13 55.1(6)
O8S Cd2 N5 C13 118.5(4)
O10S Cd2 N5 C13 -150.5(4)
N10 Cd2 N5 C13 -54.9(4)
O2 Cd2 N5 C13 29.6(4)
O9S Cd2 N5 C13 -156.6(5)
O7S Cd2 N5 C17 -113.3(5)
O8S Cd2 N5 C17 -49.8(4)
O10S Cd2 N5 C17 41.1(5)
N10 Cd2 N5 C17 136.7(4)
O2 Cd2 N5 C17 -138.8(5)
O9S Cd2 N5 C17 35.0(5)
N1 Cd1 N6 C22 -10.5(5)
O1S Cd1 N6 C22 132.7(5)
O5S Cd1 N6 C22 -138.0(5)
O4S Cd1 N6 C22 -145.5(5)
O2S Cd1 N6 C22 85.7(5)
O2T Cd1 N6 C22 111(3)
N1 Cd1 N6 C18 165.4(4)
O1S Cd1 N6 C18 -51.4(5)
O5S Cd1 N6 C18 37.9(6)
O4S Cd1 N6 C18 30.4(5)
O2S Cd1 N6 C18 -98.4(5)
O2T Cd1 N6 C18 -73(3)
N3 Co N7 C23 176.3(4)
N8 Co N7 C23 -3.4(4)
N2 Co N7 C23 95.0(4)
N9 Co N7 C23 -6.5(8)
N4 Co N7 C23 -101.9(4)
N3 Co N7 C22 -2.2(4)
N8 Co N7 C22 178.1(4)
N2 Co N7 C22 -83.5(4)
N9 Co N7 C22 175.0(5)
N4 Co N7 C22 79.6(4)
N2 Co N8 C28 96.1(4)
N9 Co N8 C28 1.7(4)
N7 Co N8 C28 -177.4(4)
N4 Co N8 C28 -83.9(4)
N2 Co N8 C24 -84.1(4)
N9 Co N8 C24 -178.5(4)
N7 Co N8 C24 2.4(4)
N4 Co N8 C24 95.9(4)
N3 Co N9 C29 180.0(4)
N8 Co N9 C29 -0.3(4)
N2 Co N9 C29 -97.6(4)
N7 Co N9 C29 2.8(8)
N4 Co N9 C29 99.3(4)
N3 Co N9 C30 -6.3(4)
N8 Co N9 C30 173.4(4)
N2 Co N9 C30 76.1(4)
N7 Co N9 C30 176.4(5)
N4 Co N9 C30 -87.0(4)
O7S Cd2 N10 C30 -159.7(5)
N5 Cd2 N10 C30 -9.4(5)
O8S Cd2 N10 C30 -149.3(9)
O10S Cd2 N10 C30 121.2(5)
O2 Cd2 N10 C30 -83.7(5)
O9S Cd2 N10 C30 74.7(5)
O7S Cd2 N10 C34 27.8(4)
N5 Cd2 N10 C34 178.1(4)
O8S Cd2 N10 C34 38.2(11)
O10S Cd2 N10 C34 -51.3(4)
O2 Cd2 N10 C34 103.7(4)
O9S Cd2 N10 C34 -97.8(4)
C5 N1 C1 C2 -1.8(12)
Cd1 N1 C1 C2 170.1(7)
N1 C1 C2 C3 3.7(14)
C1 C2 C3 C4 -2.8(13)
C2 C3 C4 C5 0.3(11)
C1 N1 C5 C4 -0.8(9)
Cd1 N1 C5 C4 -172.3(4)
C1 N1 C5 N2 -177.8(6)
Cd1 N1 C5 N2 10.7(7)
C3 C4 C5 N1 1.6(10)
C3 C4 C5 N2 178.5(6)
C6 N2 C5 N1 -66.0(7)
Co N2 C5 N1 101.7(5)
C6 N2 C5 C4 117.0(6)
Co N2 C5 C4 -75.3(6)
C5 N2 C6 O1 -1.7(9)
Co N2 C6 O1 -170.5(5)
C5 N2 C6 C7 177.7(4)
Co N2 C6 C7 8.8(5)
C11 N3 C7 C8 -3.6(7)
Co N3 C7 C8 169.5(4)
C11 N3 C7 C6 178.1(4)
Co N3 C7 C6 -8.8(5)
O1 C6 C7 N3 178.9(5)
N2 C6 C7 N3 -0.5(6)
O1 C6 C7 C8 0.7(9)
N2 C6 C7 C8 -178.7(5)
N3 C7 C8 C9 3.5(8)
C6 C7 C8 C9 -178.4(5)
C7 C8 C9 C10 -0.5(9)
C8 C9 C10 C11 -2.5(9)
C7 N3 C11 C10 0.4(7)
Co N3 C11 C10 -172.7(4)
C7 N3 C11 C12 179.6(4)
Co N3 C11 C12 6.5(5)
C9 C10 C11 N3 2.6(8)
C9 C10 C11 C12 -176.5(5)
Cd2 O2 C12 N4 61.4(5)
Cd2 O2 C12 C11 -117.7(4)
C13 N4 C12 O2 1.4(7)
Co N4 C12 O2 -157.8(4)
C13 N4 C12 C11 -179.4(4)
Co N4 C12 C11 21.5(5)
N3 C11 C12 O2 160.9(4)
C10 C11 C12 O2 -19.9(8)
N3 C11 C12 N4 -18.4(5)
C10 C11 C12 N4 160.8(5)
C17 N5 C13 C14 2.2(8)
Cd2 N5 C13 C14 -166.3(4)
C17 N5 C13 N4 -176.2(5)
Cd2 N5 C13 N4 15.3(6)
C12 N4 C13 N5 -51.9(6)
Co N4 C13 N5 105.4(5)
C12 N4 C13 C14 129.6(5)
Co N4 C13 C14 -73.1(5)
N5 C13 C14 C15 -2.1(8)
N4 C13 C14 C15 176.3(5)
C13 C14 C15 C16 1.3(9)
C14 C15 C16 C17 -0.7(10)
C13 N5 C17 C16 -1.6(9)
Cd2 N5 C17 C16 167.3(5)
C15 C16 C17 N5 0.9(11)
C22 N6 C18 C19 0.6(9)
Cd1 N6 C18 C19 -175.7(5)
N6 C18 C19 C20 1.7(10)
C18 C19 C20 C21 -1.8(10)
C19 C20 C21 C22 -0.3(9)
C18 N6 C22 C21 -2.7(8)
Cd1 N6 C22 C21 173.0(4)
C18 N6 C22 N7 179.9(5)
Cd1 N6 C22 N7 -4.3(7)
C20 C21 C22 N6 2.6(8)
C20 C21 C22 N7 180.0(5)
C23 N7 C22 N6 -74.4(6)
Co N7 C22 N6 104.0(5)
C23 N7 C22 C21 108.2(6)
Co N7 C22 C21 -73.4(6)
C22 N7 C23 O3 -0.3(8)
Co N7 C23 O3 -178.9(5)
C22 N7 C23 C24 -177.8(4)
Co N7 C23 C24 3.6(5)
C28 N8 C24 C25 0.7(8)
Co N8 C24 C25 -179.1(4)
C28 N8 C24 C23 178.7(4)
Co N8 C24 C23 -1.1(6)
O3 C23 C24 N8 -179.3(5)
N7 C23 C24 N8 -1.7(6)
O3 C23 C24 C25 -1.5(9)
N7 C23 C24 C25 176.1(5)
N8 C24 C25 C26 0.3(8)
C23 C24 C25 C26 -177.4(6)
C24 C25 C26 C27 -0.6(9)
C25 C26 C27 C28 0.0(10)
C24 N8 C28 C27 -1.3(8)
Co N8 C28 C27 178.5(4)
C24 N8 C28 C29 177.5(4)
Co N8 C28 C29 -2.7(6)
C26 C27 C28 N8 0.9(8)
C26 C27 C28 C29 -177.7(6)
C30 N9 C29 O4 4.5(8)
Co N9 C29 O4 178.6(5)
C30 N9 C29 C28 -175.0(4)
Co N9 C29 C28 -1.0(5)
N8 C28 C29 O4 -177.3(5)
C27 C28 C29 O4 1.4(9)
N8 C28 C29 N9 2.3(6)
C27 C28 C29 N9 -179.0(5)
C34 N10 C30 C31 1.2(8)
Cd2 N10 C30 C31 -170.9(4)
C34 N10 C30 N9 -176.9(5)
Cd2 N10 C30 N9 11.0(7)
C29 N9 C30 N10 -96.0(6)
Co N9 C30 N10 90.5(5)
C29 N9 C30 C31 85.9(6)
Co N9 C30 C31 -87.6(5)
N10 C30 C31 C32 -0.4(9)
N9 C30 C31 C32 177.7(5)
C30 C31 C32 C33 -0.9(9)
C31 C32 C33 C34 1.2(10)
C30 N10 C34 C33 -0.8(9)
Cd2 N10 C34 C33 173.0(5)
C32 C33 C34 N10 -0.4(10)
N1 Cd1 O1S N1S 5.2(10)
N6 Cd1 O1S N1S -127.7(7)
O5S Cd1 O1S N1S 93.3(8)
O4S Cd1 O1S N1S 146.5(8)
O2S Cd1 O1S N1S -9.7(8)
O2T Cd1 O1S N1S 32(3)
N1 Cd1 O2S N1S -160.2(10)
N6 Cd1 O2S N1S 82.0(10)
O1S Cd1 O2S N1S 9.0(7)
O5S Cd1 O2S N1S -70.8(10)
O4S Cd1 O2S N1S -21.0(12)
O2T Cd1 O2S N1S -63(2)
N1 Cd1 O2T N1S 134(4)
N6 Cd1 O2T N1S 3(6)
O1S Cd1 O2T N1S -26.5(18)
O5S Cd1 O2T N1S -135(4)
O4S Cd1 O2T N1S -94(4)
O2S Cd1 O2T N1S 53(3)
N1 Cd1 O4S N2S 46.7(6)
N6 Cd1 O4S N2S 170.6(5)
O1S Cd1 O4S N2S -96.5(6)
O5S Cd1 O4S N2S -3.3(5)
O2S Cd1 O4S N2S -73.7(7)
O2T Cd1 O4S N2S -52.7(14)
N1 Cd1 O5S N2S -141.5(5)
N6 Cd1 O5S N2S -6.1(7)
O1S Cd1 O5S N2S 84.9(6)
O4S Cd1 O5S N2S 3.2(5)
O2S Cd1 O5S N2S 133.8(5)
O2T Cd1 O5S N2S 129.5(15)
N5 Cd2 O7S C3S 26.0(9)
O8S Cd2 O7S C3S -37.5(7)
O10S Cd2 O7S C3S -134.4(8)
N10 Cd2 O7S C3S 140.6(8)
O2 Cd2 O7S C3S 51.4(7)
O9S Cd2 O7S C3S -114.6(8)
O7S Cd2 O8S C6S -84.9(7)
N5 Cd2 O8S C6S 123.5(7)
O10S Cd2 O8S C6S -6.9(7)
N10 Cd2 O8S C6S -95.4(12)
O2 Cd2 O8S C6S -161.1(7)
O9S Cd2 O8S C6S 41.8(7)
O7S Cd2 O9S N5S -22.6(7)
N5 Cd2 O9S N5S 177.1(6)
O8S Cd2 O9S N5S -99.0(6)
O10S Cd2 O9S N5S 3.2(5)
N10 Cd2 O9S N5S 74.0(6)
O2 Cd2 O9S N5S -168.3(4)
O7S Cd2 O10S N5S 155.6(6)
N5 Cd2 O10S N5S -11.0(7)
O8S Cd2 O10S N5S 74.3(6)
N10 Cd2 O10S N5S -115.9(6)
O2 Cd2 O10S N5S 168.8(4)
O9S Cd2 O10S N5S -3.1(5)
Cd1 O1S N1S O3S -175.7(9)
Cd1 O1S N1S O2S 16.2(13)
Cd1 O1S N1S O2T -47(3)
Cd1 O2S N1S O1S -15.0(12)
Cd1 O2S N1S O3S 176.8(9)
Cd1 O2S N1S O2T 74(3)
Cd1 O2T N1S O1S 42(2)
Cd1 O2T N1S O3S 175.4(9)
Cd1 O2T N1S O2S -70.0(14)
Cd1 O4S N2S O6T -168(3)
Cd1 O4S N2S O6S 162(4)
Cd1 O4S N2S O5S 5.4(8)
Cd1 O5S N2S O6T 168(4)
Cd1 O5S N2S O4S -5.5(8)
Cd1 O5S N2S O6S -154(5)
Cd2 O9S N5S O11S 177.8(10)
Cd2 O9S N5S O10S -5.2(9)
Cd2 O10S N5S O9S 5.6(9)
Cd2 O10S N5S O11S -177.2(8)
Cd2 O7S C3S N3S -164.1(8)
C1S N3S C3S O7S 10(2)
C2S N3S C3S O7S -177.5(11)
Cd2 O8S C6S N4S 165.6(6)
C5S N4S C6S O8S 178.4(10)
C4S N4S C6S O8S -0.1(14)
